data_4079991
loop_
_publ_author_name
'Field, Leslie D.'
'Jurd, Peter M.'
'Magill, Alison M.'
'Bhadbhade, Mohan M.'

_publ_section_title
;
 Reactions of CO2and CS2with [RuH(\h2-CH2PMe2)(PMe3)3]
;
_journal_issue 2
_journal_name_full Organometallics
_journal_page_first 636
_journal_paper_doi 10.1021/om3011307
_journal_volume 32
_journal_year 2013
_chemical_formula_moiety 'C14 H36 P4 Ru S4'
_chemical_formula_sum 'C14 H36 P4 Ru S4'
_chemical_formula_weight 557.62
_chemical_name_systematic
; 
 ? 
;
_space_group_IT_number 14
_symmetry_cell_setting monoclinic
_symmetry_space_group_name_Hall '-P 2ybc'
_symmetry_space_group_name_H-M 'P 1 21/c 1'
_atom_sites_solution_hydrogens geom
_atom_sites_solution_primary direct
_atom_sites_solution_secondary difmap
_audit_creation_method SHELXL-97
_cell_angle_alpha 90.00
_cell_angle_beta 94.403(18)
_cell_angle_gamma 90.00
_cell_formula_units_Z 4
_cell_length_a 11.744(4)
_cell_length_b 8.946(3)
_cell_length_c 22.866(8)
_cell_measurement_reflns_used 2729
_cell_measurement_temperature 150(2)
_cell_measurement_theta_max 26.097
_cell_measurement_theta_min 2.386
_cell_volume 2395.3(14)
_computing_cell_refinement '<i>APEX2 </i>(Bruker, 2007)'
_computing_data_collection '<i>APEX2 </i>(Bruker, 2007)'
_computing_data_reduction '<i>APEX2 </i>(Bruker, 2007)'
_computing_molecular_graphics '<i>SHELXTL-Plus</i> (Sheldrick, 2008)'
_computing_structure_refinement '<i>SHELXL-97</i> (Sheldrick, 2008)'
_computing_structure_solution '<i>SHELXS-97</i> (Sheldrick, 2008)'
_diffrn_ambient_temperature 150(2)
_diffrn_measured_fraction_theta_full 0.982
_diffrn_measured_fraction_theta_max 0.982
_diffrn_measurement_device_type 'Bruker kappa APEXII CCD Diffractometer'
_diffrn_measurement_method '\f scans, and \w scans with \k offsets'
_diffrn_radiation_monochromator graphite
_diffrn_radiation_source 'fine-focus sealed tube'
_diffrn_radiation_type MoK\a
_diffrn_radiation_wavelength 0.71073
_diffrn_reflns_av_R_equivalents 0.0804
_diffrn_reflns_av_sigmaI/netI 0.0799
_diffrn_reflns_limit_h_max 13
_diffrn_reflns_limit_h_min -13
_diffrn_reflns_limit_k_max 10
_diffrn_reflns_limit_k_min -10
_diffrn_reflns_limit_l_max 19
_diffrn_reflns_limit_l_min -27
_diffrn_reflns_number 21255
_diffrn_reflns_theta_full 25.00
_diffrn_reflns_theta_max 25.00
_diffrn_reflns_theta_min 3.04
_exptl_absorpt_coefficient_mu 1.268
_exptl_absorpt_correction_T_max 0.9570
_exptl_absorpt_correction_T_min 0.8752
_exptl_absorpt_correction_type multi-scan
_exptl_absorpt_process_details 'SADABS (Bruker, 2001)'
_exptl_crystal_colour 'Yellow orange'
_exptl_crystal_density_diffrn 1.546
_exptl_crystal_density_method 'not measured'
_exptl_crystal_description 'Small plates'
_exptl_crystal_F_000 1152
_exptl_crystal_size_max 0.11
_exptl_crystal_size_mid 0.05
_exptl_crystal_size_min 0.04
_refine_diff_density_max 1.144
_refine_diff_density_min -0.755
_refine_diff_density_rms 0.144
_refine_ls_extinction_method none
_refine_ls_goodness_of_fit_ref 1.153
_refine_ls_hydrogen_treatment constr
_refine_ls_matrix_type full
_refine_ls_number_parameters 219
_refine_ls_number_reflns 4149
_refine_ls_number_restraints 0
_refine_ls_restrained_S_all 1.153
_refine_ls_R_factor_all 0.0861
_refine_ls_R_factor_gt 0.0527
_refine_ls_shift/su_max 0.000
_refine_ls_shift/su_mean 0.000
_refine_ls_structure_factor_coef Fsqd
_refine_ls_weighting_details 'calc w=1/[\s^2^(Fo^2^)+(0.0454P)^2^+9.9059P] where P=(Fo^2^+2Fc^2^)/3'
_refine_ls_weighting_scheme calc
_refine_ls_wR_factor_gt 0.1295
_refine_ls_wR_factor_ref 0.1403
_reflns_number_gt 2989
_reflns_number_total 4149
_reflns_threshold_expression >2sigma(I)
_cod_data_source_file om3011307_si_001.cif
_cod_data_source_block peter3n
_cod_depositor_comments
;
The following automatic conversions were performed:

'_symmetry_cell_setting' value 'Monoclinic' changed to 'monoclinic'
according to /home/saulius/struct/CIF-dictionaries/cif_core.dic
dictionary named 'cif_core.dic' version 2.4.2 from
2011-04-26.

'_exptl_absorpt_correction_type' value 'Multi-scan'
changed to 'multi-scan' according to
/home/saulius/struct/CIF-dictionaries/cif_core.dic dictionary named
'cif_core.dic' version 2.4.2 from 2011-04-26.

Automatic conversion script
Id: cif_fix_values 1891 2012-01-12 08:04:46Z andrius 
;
_cod_original_cell_volume 2395.2(15)
_cod_original_sg_symbol_Hall '-P 2ybc '
_cod_original_sg_symbol_H-M 'P 21/c'
_cod_database_code 4079991

loop_
_symmetry_equiv_pos_as_xyz
'x, y, z'
'-x, y+1/2, -z+1/2'
'-x, -y, -z'
'x, -y-1/2, z-1/2'

loop_
_atom_site_label
_atom_site_type_symbol
_atom_site_fract_x
_atom_site_fract_y
_atom_site_fract_z
_atom_site_U_iso_or_equiv
_atom_site_adp_type
_atom_site_occupancy
_atom_site_symmetry_multiplicity
_atom_site_calc_flag
_atom_site_refinement_flags
Ru1 Ru 0.24504(5) 0.35476(6) 0.13224(3) 0.01840(18) Uani 1 1 d .
P1 P 0.05366(16) 0.3198(2) 0.13358(9) 0.0230(4) Uani 1 1 d .
C1 C 0.0086(7) 0.1392(9) 0.1605(4) 0.041(2) Uani 1 1 d .
H1A H -0.0750 0.1362 0.1596 0.062 Uiso 1 1 calc R
H1C H 0.0411 0.1246 0.2008 0.062 Uiso 1 1 calc R
H1D H 0.0353 0.0596 0.1355 0.062 Uiso 1 1 calc R
C2 C -0.0295(7) 0.3204(10) 0.0630(3) 0.040(2) Uani 1 1 d .
H2A H -0.1084 0.2914 0.0685 0.061 Uiso 1 1 calc R
H2B H 0.0039 0.2494 0.0365 0.061 Uiso 1 1 calc R
H2C H -0.0286 0.4210 0.0460 0.061 Uiso 1 1 calc R
C3 C -0.0371(6) 0.4404(10) 0.1741(4) 0.040(2) Uani 1 1 d .
H3A H -0.0399 0.5403 0.1565 0.060 Uiso 1 1 calc R
H3B H -0.0059 0.4473 0.2150 0.060 Uiso 1 1 calc R
H3C H -0.1143 0.3984 0.1727 0.060 Uiso 1 1 calc R
P2 P 0.23301(16) 0.6083(2) 0.14268(9) 0.0255(5) Uani 1 1 d .
C4 C 0.1365(7) 0.7010(9) 0.0886(4) 0.043(2) Uani 1 1 d .
H4A H 0.1390 0.8091 0.0954 0.065 Uiso 1 1 calc R
H4B H 0.0586 0.6645 0.0919 0.065 Uiso 1 1 calc R
H4C H 0.1598 0.6794 0.0492 0.065 Uiso 1 1 calc R
C5 C 0.1897(8) 0.6980(9) 0.2096(4) 0.046(2) Uani 1 1 d .
H5A H 0.2460 0.6758 0.2423 0.070 Uiso 1 1 calc R
H5B H 0.1148 0.6598 0.2186 0.070 Uiso 1 1 calc R
H5C H 0.1851 0.8064 0.2036 0.070 Uiso 1 1 calc R
C6 C 0.3601(7) 0.7144(9) 0.1338(5) 0.051(3) Uani 1 1 d .
H6A H 0.3854 0.6970 0.0945 0.076 Uiso 1 1 calc R
H6B H 0.4202 0.6831 0.1634 0.076 Uiso 1 1 calc R
H6C H 0.3441 0.8210 0.1387 0.076 Uiso 1 1 calc R
P3 P 0.28456(17) 0.3033(2) 0.23147(9) 0.0281(5) Uani 1 1 d .
C7 C 0.1792(8) 0.3286(12) 0.2850(4) 0.053(3) Uani 1 1 d .
H7A H 0.2106 0.2928 0.3234 0.080 Uiso 1 1 calc R
H7B H 0.1101 0.2717 0.2727 0.080 Uiso 1 1 calc R
H7C H 0.1601 0.4349 0.2877 0.080 Uiso 1 1 calc R
C8 C 0.4023(8) 0.4022(11) 0.2697(4) 0.054(3) Uani 1 1 d .
H8A H 0.4092 0.3720 0.3110 0.082 Uiso 1 1 calc R
H8B H 0.3884 0.5101 0.2670 0.082 Uiso 1 1 calc R
H8C H 0.4733 0.3782 0.2517 0.082 Uiso 1 1 calc R
C9 C 0.3256(9) 0.1135(10) 0.2488(4) 0.053(3) Uani 1 1 d .
H9A H 0.3880 0.0838 0.2252 0.079 Uiso 1 1 calc R
H9B H 0.2600 0.0472 0.2401 0.079 Uiso 1 1 calc R
H9C H 0.3510 0.1062 0.2905 0.079 Uiso 1 1 calc R
P1A P 0.28954(18) 0.2439(2) -0.00117(9) 0.0313(5) Uani 1 1 d .
C1A C 0.2360(6) 0.3929(8) 0.0368(3) 0.0291(18) Uani 1 1 d .
H1A1 H 0.1554 0.4101 0.0223 0.035 Uiso 1 1 calc R
H1A2 H 0.2797 0.4841 0.0287 0.035 Uiso 1 1 calc R
C2A C 0.1804(8) 0.1484(11) -0.0471(4) 0.055(3) Uani 1 1 d .
H2A1 H 0.1238 0.1056 -0.0226 0.082 Uiso 1 1 calc R
H2A2 H 0.2154 0.0683 -0.0688 0.082 Uiso 1 1 calc R
H2A3 H 0.1428 0.2196 -0.0749 0.082 Uiso 1 1 calc R
C3A C 0.3943(9) 0.3013(11) -0.0480(4) 0.058(3) Uani 1 1 d .
H3A1 H 0.3635 0.3820 -0.0736 0.087 Uiso 1 1 calc R
H3A2 H 0.4155 0.2166 -0.0721 0.087 Uiso 1 1 calc R
H3A3 H 0.4619 0.3373 -0.0244 0.087 Uiso 1 1 calc R
C1B C 0.3430(6) 0.0971(8) 0.0478(3) 0.0299(18) Uani 1 1 d .
H1B H 0.3262 0.0021 0.0257 0.036 Uiso 1 1 calc R
S1B S 0.25079(17) 0.0945(2) 0.10637(9) 0.0310(5) Uani 1 1 d .
S2B S 0.49511(18) 0.0927(3) 0.06750(11) 0.0445(6) Uani 1 1 d .
C1C C 0.5346(6) 0.2540(9) 0.1066(4) 0.0331(19) Uani 1 1 d .
S1C S 0.44955(16) 0.3859(2) 0.12834(10) 0.0352(5) Uani 1 1 d .
S2C S 0.67752(19) 0.2594(3) 0.11962(14) 0.0650(8) Uani 1 1 d .

loop_
_atom_site_aniso_label
_atom_site_aniso_U_11
_atom_site_aniso_U_22
_atom_site_aniso_U_33
_atom_site_aniso_U_23
_atom_site_aniso_U_13
_atom_site_aniso_U_12
Ru1 0.0173(3) 0.0144(3) 0.0237(3) -0.0002(2) 0.0029(2) 0.0002(2)
P1 0.0192(9) 0.0229(11) 0.0272(11) 0.0004(8) 0.0032(8) 0.0000(8)
C1 0.031(5) 0.036(5) 0.057(6) 0.006(4) 0.013(4) -0.005(4)
C2 0.026(4) 0.063(6) 0.031(5) 0.003(4) 0.000(4) -0.004(4)
C3 0.019(4) 0.044(5) 0.058(6) -0.006(4) 0.010(4) -0.002(4)
P2 0.0222(10) 0.0168(10) 0.0374(13) -0.0017(8) 0.0018(9) 0.0005(8)
C4 0.047(5) 0.021(4) 0.061(6) 0.002(4) -0.007(5) 0.006(4)
C5 0.052(6) 0.030(5) 0.058(6) -0.010(4) 0.012(5) 0.005(4)
C6 0.038(5) 0.017(4) 0.098(8) -0.005(5) 0.010(5) -0.005(4)
P3 0.0269(11) 0.0266(11) 0.0302(12) -0.0003(9) -0.0024(9) 0.0030(9)
C7 0.055(6) 0.083(8) 0.023(5) -0.006(5) 0.004(4) 0.017(5)
C8 0.048(6) 0.067(7) 0.044(6) 0.002(5) -0.026(5) -0.013(5)
C9 0.070(7) 0.038(6) 0.049(6) 0.007(4) -0.006(5) 0.015(5)
P1A 0.0307(11) 0.0368(12) 0.0273(12) -0.0008(10) 0.0079(9) 0.0039(9)
C1A 0.028(4) 0.033(5) 0.027(4) 0.001(3) 0.009(3) 0.006(3)
C2A 0.054(6) 0.066(7) 0.043(6) -0.020(5) -0.007(5) 0.001(5)
C3A 0.064(7) 0.055(6) 0.059(7) 0.002(5) 0.034(5) -0.002(5)
C1B 0.030(4) 0.024(4) 0.036(5) -0.009(3) 0.002(4) 0.002(3)
S1B 0.0395(12) 0.0168(10) 0.0382(12) -0.0016(8) 0.0127(9) 0.0003(8)
S2B 0.0295(11) 0.0456(13) 0.0579(16) -0.0188(12) 0.0005(10) 0.0137(10)
C1C 0.020(4) 0.035(5) 0.045(5) -0.003(4) 0.004(4) 0.005(3)
S1C 0.0212(10) 0.0259(11) 0.0593(15) -0.0084(10) 0.0082(10) -0.0013(8)
S2C 0.0185(11) 0.082(2) 0.094(2) -0.0240(17) 0.0033(12) 0.0056(12)

loop_
_atom_type_symbol
_atom_type_description
_atom_type_scat_dispersion_real
_atom_type_scat_dispersion_imag
_atom_type_scat_source
C C 0.0033 0.0016 'International Tables Vol C Tables 4.2.6.8 and 6.1.1.4'
H H 0.0000 0.0000 'International Tables Vol C Tables 4.2.6.8 and 6.1.1.4'
P P 0.1023 0.0942 'International Tables Vol C Tables 4.2.6.8 and 6.1.1.4'
S S 0.1246 0.1234 'International Tables Vol C Tables 4.2.6.8 and 6.1.1.4'
Ru Ru -1.2594 0.8363 'International Tables Vol C Tables 4.2.6.8 and 6.1.1.4'

loop_
_geom_angle_atom_site_label_1
_geom_angle_atom_site_label_2
_geom_angle_atom_site_label_3
_geom_angle
C1A Ru1 P1 93.6(2)
C1A Ru1 P2 87.2(2)
P1 Ru1 P2 93.79(7)
C1A Ru1 P3 170.9(2)
P1 Ru1 P3 94.77(8)
P2 Ru1 P3 95.96(7)
C1A Ru1 S1B 84.6(2)
P1 Ru1 S1B 85.21(7)
P2 Ru1 S1B 171.68(8)
P3 Ru1 S1B 92.35(7)
C1A Ru1 S1C 85.3(2)
P1 Ru1 S1C 178.12(8)
P2 Ru1 S1C 87.67(7)
P3 Ru1 S1C 86.25(8)
S1B Ru1 S1C 93.17(7)
C3 P1 C2 98.9(4)
C3 P1 C1 99.0(4)
C2 P1 C1 98.8(4)
C3 P1 Ru1 123.0(3)
C2 P1 Ru1 116.8(3)
C1 P1 Ru1 116.1(3)
P1 C1 H1A 109.5
P1 C1 H1C 109.5
H1A C1 H1C 109.5
P1 C1 H1D 109.5
H1A C1 H1D 109.5
H1C C1 H1D 109.5
P1 C2 H2A 109.5
P1 C2 H2B 109.5
H2A C2 H2B 109.5
P1 C2 H2C 109.5
H2A C2 H2C 109.5
H2B C2 H2C 109.5
P1 C3 H3A 109.5
P1 C3 H3B 109.5
H3A C3 H3B 109.5
P1 C3 H3C 109.5
H3A C3 H3C 109.5
H3B C3 H3C 109.5
C6 P2 C4 99.4(4)
C6 P2 C5 98.6(4)
C4 P2 C5 99.8(4)
C6 P2 Ru1 117.0(3)
C4 P2 Ru1 115.0(3)
C5 P2 Ru1 123.0(3)
P2 C4 H4A 109.5
P2 C4 H4B 109.5
H4A C4 H4B 109.5
P2 C4 H4C 109.5
H4A C4 H4C 109.5
H4B C4 H4C 109.5
P2 C5 H5A 109.5
P2 C5 H5B 109.5
H5A C5 H5B 109.5
P2 C5 H5C 109.5
H5A C5 H5C 109.5
H5B C5 H5C 109.5
P2 C6 H6A 109.5
P2 C6 H6B 109.5
H6A C6 H6B 109.5
P2 C6 H6C 109.5
H6A C6 H6C 109.5
H6B C6 H6C 109.5
C9 P3 C8 100.0(5)
C9 P3 C7 98.8(5)
C8 P3 C7 98.5(5)
C9 P3 Ru1 115.5(3)
C8 P3 Ru1 117.5(3)
C7 P3 Ru1 122.4(3)
P3 C7 H7A 109.5
P3 C7 H7B 109.5
H7A C7 H7B 109.5
P3 C7 H7C 109.5
H7A C7 H7C 109.5
H7B C7 H7C 109.5
P3 C8 H8A 109.5
P3 C8 H8B 109.5
H8A C8 H8B 109.5
P3 C8 H8C 109.5
H8A C8 H8C 109.5
H8B C8 H8C 109.5
P3 C9 H9A 109.5
P3 C9 H9B 109.5
H9A C9 H9B 109.5
P3 C9 H9C 109.5
H9A C9 H9C 109.5
H9B C9 H9C 109.5
C1A P1A C3A 112.0(4)
C1A P1A C1B 111.7(4)
C3A P1A C1B 111.2(4)
C1A P1A C2A 112.7(4)
C3A P1A C2A 106.3(5)
C1B P1A C2A 102.4(4)
P1A C1A Ru1 112.6(4)
P1A C1A H1A1 109.1
Ru1 C1A H1A1 109.1
P1A C1A H1A2 109.1
Ru1 C1A H1A2 109.1
H1A1 C1A H1A2 107.8
P1A C2A H2A1 109.5
P1A C2A H2A2 109.5
H2A1 C2A H2A2 109.5
P1A C2A H2A3 109.5
H2A1 C2A H2A3 109.5
H2A2 C2A H2A3 109.5
P1A C3A H3A1 109.5
P1A C3A H3A2 109.5
H3A1 C3A H3A2 109.5
P1A C3A H3A3 109.5
H3A1 C3A H3A3 109.5
H3A2 C3A H3A3 109.5
S1B C1B P1A 105.8(4)
S1B C1B S2B 117.2(4)
P1A C1B S2B 117.4(4)
S1B C1B H1B 105.0
P1A C1B H1B 105.0
S2B C1B H1B 105.0
C1B S1B Ru1 101.7(3)
C1C S2B C1B 109.2(4)
S1C C1C S2C 123.1(5)
S1C C1C S2B 127.2(5)
S2C C1C S2B 109.7(4)
C1C S1C Ru1 123.6(3)

loop_
_geom_bond_atom_site_label_1
_geom_bond_atom_site_label_2
_geom_bond_distance
Ru1 C1A 2.204(7)
Ru1 P1 2.272(2)
Ru1 P2 2.286(2)
Ru1 P3 2.327(2)
Ru1 S1B 2.405(2)
Ru1 S1C 2.426(2)
P1 C3 1.820(8)
P1 C2 1.822(8)
P1 C1 1.822(8)
C1 H1A 0.9800
C1 H1C 0.9800
C1 H1D 0.9800
C2 H2A 0.9800
C2 H2B 0.9800
C2 H2C 0.9800
C3 H3A 0.9800
C3 H3B 0.9800
C3 H3C 0.9800
P2 C6 1.793(8)
P2 C4 1.813(8)
P2 C5 1.834(8)
C4 H4A 0.9800
C4 H4B 0.9800
C4 H4C 0.9800
C5 H5A 0.9800
C5 H5B 0.9800
C5 H5C 0.9800
C6 H6A 0.9800
C6 H6B 0.9800
C6 H6C 0.9800
P3 C9 1.800(8)
P3 C8 1.810(8)
P3 C7 1.820(9)
C7 H7A 0.9800
C7 H7B 0.9800
C7 H7C 0.9800
C8 H8A 0.9800
C8 H8B 0.9800
C8 H8C 0.9800
C9 H9A 0.9800
C9 H9B 0.9800
C9 H9C 0.9800
P1A C1A 1.735(7)
P1A C3A 1.768(9)
P1A C1B 1.806(8)
P1A C2A 1.808(9)
C1A H1A1 0.9900
C1A H1A2 0.9900
C2A H2A1 0.9800
C2A H2A2 0.9800
C2A H2A3 0.9800
C3A H3A1 0.9800
C3A H3A2 0.9800
C3A H3A3 0.9800
C1B S1B 1.786(8)
C1B S2B 1.809(8)
C1B H1B 1.0000
S2B C1C 1.741(8)
C1C S1C 1.647(8)
C1C S2C 1.683(8)

loop_
_geom_torsion_atom_site_label_1
_geom_torsion_atom_site_label_2
_geom_torsion_atom_site_label_3
_geom_torsion_atom_site_label_4
_geom_torsion
C1A Ru1 P1 C3 -118.0(4)
P2 Ru1 P1 C3 -30.6(4)
P3 Ru1 P1 C3 65.7(4)
S1B Ru1 P1 C3 157.7(4)
S1C Ru1 P1 C3 -172(2)
C1A Ru1 P1 C2 4.3(4)
P2 Ru1 P1 C2 91.7(3)
P3 Ru1 P1 C2 -172.0(3)
S1B Ru1 P1 C2 -80.0(3)
S1C Ru1 P1 C2 -49(3)
C1A Ru1 P1 C1 120.2(4)
P2 Ru1 P1 C1 -152.4(3)
P3 Ru1 P1 C1 -56.0(3)
S1B Ru1 P1 C1 35.9(3)
S1C Ru1 P1 C1 67(2)
C1A Ru1 P2 C6 -77.4(4)
P1 Ru1 P2 C6 -170.8(4)
P3 Ru1 P2 C6 94.0(4)
S1B Ru1 P2 C6 -88.0(6)
S1C Ru1 P2 C6 8.0(4)
C1A Ru1 P2 C4 38.7(4)
P1 Ru1 P2 C4 -54.7(3)
P3 Ru1 P2 C4 -149.9(3)
S1B Ru1 P2 C4 28.1(6)
S1C Ru1 P2 C4 124.1(3)
C1A Ru1 P2 C5 160.5(4)
P1 Ru1 P2 C5 67.1(4)
P3 Ru1 P2 C5 -28.1(4)
S1B Ru1 P2 C5 149.9(6)
S1C Ru1 P2 C5 -114.0(4)
C1A Ru1 P3 C9 -60.6(14)
P1 Ru1 P3 C9 95.1(4)
P2 Ru1 P3 C9 -170.6(4)
S1B Ru1 P3 C9 9.7(4)
S1C Ru1 P3 C9 -83.3(4)
C1A Ru1 P3 C8 57.1(14)
P1 Ru1 P3 C8 -147.2(4)
P2 Ru1 P3 C8 -52.9(4)
S1B Ru1 P3 C8 127.4(4)
S1C Ru1 P3 C8 34.4(4)
C1A Ru1 P3 C7 179.0(14)
P1 Ru1 P3 C7 -25.3(4)
P2 Ru1 P3 C7 69.1(4)
S1B Ru1 P3 C7 -110.6(4)
S1C Ru1 P3 C7 156.3(4)
C3A P1A C1A Ru1 -127.2(5)
C1B P1A C1A Ru1 -1.6(5)
C2A P1A C1A Ru1 113.0(5)
P1 Ru1 C1A P1A -107.3(4)
P2 Ru1 C1A P1A 159.1(4)
P3 Ru1 C1A P1A 48.4(16)
S1B Ru1 C1A P1A -22.5(4)
S1C Ru1 C1A P1A 71.2(4)
C1A P1A C1B S1B 35.2(5)
C3A P1A C1B S1B 161.3(4)
C2A P1A C1B S1B -85.6(5)
C1A P1A C1B S2B -97.7(5)
C3A P1A C1B S2B 28.3(6)
C2A P1A C1B S2B 141.5(5)
P1A C1B S1B Ru1 -48.7(4)
S2B C1B S1B Ru1 84.3(4)
C1A Ru1 S1B C1B 40.6(3)
P1 Ru1 S1B C1B 134.7(3)
P2 Ru1 S1B C1B 51.2(6)
P3 Ru1 S1B C1B -130.7(3)
S1C Ru1 S1B C1B -44.4(3)
S1B C1B S2B C1C -63.8(5)
P1A C1B S2B C1C 63.9(5)
C1B S2B C1C S1C 5.0(7)
C1B S2B C1C S2C -174.6(4)
S2C C1C S1C Ru1 -164.2(4)
S2B C1C S1C Ru1 16.2(8)
C1A Ru1 S1C C1C -78.9(4)
P1 Ru1 S1C C1C -25(3)
P2 Ru1 S1C C1C -166.3(4)
P3 Ru1 S1C C1C 97.5(4)
S1B Ru1 S1C C1C 5.4(4)
